data_1509528
loop_
_publ_author_name
'Marsh, R.E.'

_publ_section_title
;
 The space group of Ag Ta S3
;
_journal_name_full 'Journal of Solid State Chemistry'
_journal_page_first 283
_journal_page_last 283
_journal_paper_doi 10.1006/jssc.1993.1034
_journal_volume 102
_journal_year 1993
_chemical_formula_sum 'Ag S3 Ta'
_chemical_name_systematic 'Ag (Ta S3)'
_space_group_IT_number 63
_symmetry_space_group_name_Hall '-C 2c 2'
_symmetry_space_group_name_H-M 'C m c m'
_cell_angle_alpha 90
_cell_angle_beta 90
_cell_angle_gamma 90
_cell_formula_units_Z 4
_cell_length_a 3.3755
_cell_length_b 14.0608
_cell_length_c 7.7486
_cell_volume 367.766
_citation_journal_id_ASTM JSSCBI
_cod_data_source_file silver1-2_518.cif
_cod_data_source_block Ag1S3Ta1
_cod_original_cell_volume 367.7658
_cod_original_formula_sum 'Ag1 S3 Ta1'
_cod_database_code 1509528

loop_
_symmetry_equiv_pos_as_xyz
x,y,z
-x,-y,z+1/2
x,-y,-z
-x,y,-z+1/2
-x,-y,-z
x,y,-z-1/2
-x,y,z
x,-y,z-1/2
x+1/2,y+1/2,z
-x+1/2,-y+1/2,z+1/2
x+1/2,-y+1/2,-z
-x+1/2,y+1/2,-z+1/2
-x+1/2,-y+1/2,-z
x+1/2,y+1/2,-z-1/2
-x+1/2,y+1/2,z
x+1/2,-y+1/2,z-1/2

loop_
_atom_site_label
_atom_site_type_symbol
_atom_site_fract_x
_atom_site_fract_y
_atom_site_fract_z
_atom_site_occupancy
_atom_site_U_iso_or_equiv
Ta1 Ta+5 0 0.2621 0.25 1 0.0
S1 S-2 0 0.893 0.25 1 0.0
Ag1 Ag+1 0 0 0.5 1 0.0
S2 S-2 0 0.672 0.425 1 0.0
